data_2007501
loop_
_publ_author_name
'Baxter, Robert L.'
'Dijksma, Fokke J. J.'
'Gould, Robert O.'
'Parsons, Simon'

_publ_section_title
;
 \b-Dihydroentandrophragmin--Ethyl Acetate (1/0.355)
;
_journal_issue 8
_journal_name_full 'Acta Crystallographica Section C'
_journal_page_first 1182
_journal_page_last 1184
_journal_paper_doi 10.1107/S0108270198006076
_journal_volume 54
_journal_year 1998
_chemical_formula_moiety 'C43 H58 O17, 0.355C4 H8 O2'
_chemical_formula_sum 'C44.42 H60.84 O17.71'
_chemical_formula_weight 878.17
_chemical_name_common \b-dihydroentandrophragmin
_chemical_name_systematic
;
 ?
;
_space_group_IT_number 152
_symmetry_cell_setting trigonal
_symmetry_space_group_name_Hall 'P 31 2"'
_symmetry_space_group_name_H-M 'P 31 2 1'
_audit_creation_method SHELXL
_cell_angle_alpha 90.00
_cell_angle_beta 90.00
_cell_angle_gamma 120.00
_cell_formula_units_Z 6
_cell_length_a 11.0341(8)
_cell_length_b 11.0341(8)
_cell_length_c 62.874(9)
_cell_measurement_reflns_used 59
_cell_measurement_temperature 150(2)
_cell_measurement_theta_max 22
_cell_measurement_theta_min 20
_cell_volume 6629.4(12)
_computing_cell_refinement DIF4
_computing_data_collection 'DIF4 (Stoe & Cie, 1990a)'
_computing_data_reduction 'REDU4 (Stoe & Cie, 1990b)'
_computing_molecular_graphics 'SHELXTL (Sheldrick, 1994)'
_computing_publication_material SHELXTL
_computing_structure_refinement SHELX97
_computing_structure_solution 'SHELX97 (Sheldrick, 1997)'
_diffrn_ambient_temperature 150(2)
_diffrn_measured_fraction_theta_full 0.977
_diffrn_measured_fraction_theta_max 0.977
_diffrn_measurement_device
;
Stoe Stadi-4 four-circle diffractometer equipped with an Oxford Cryosystems
low-temperature device (Cosier & Glazer, 1986)
;
_diffrn_measurement_method '\w scans with learnt-profile method (Clegg, 1981)'
_diffrn_radiation_monochromator graphite
_diffrn_radiation_source 'fine-focus sealed tube'
_diffrn_radiation_type CuK\a
_diffrn_radiation_wavelength 1.54184
_diffrn_reflns_av_R_equivalents 0.066
_diffrn_reflns_av_sigmaI/netI 0.0360
_diffrn_reflns_limit_h_max 10
_diffrn_reflns_limit_h_min -9
_diffrn_reflns_limit_k_max 11
_diffrn_reflns_limit_k_min -11
_diffrn_reflns_limit_l_max 70
_diffrn_reflns_limit_l_min -33
_diffrn_reflns_number 5589
_diffrn_reflns_theta_full 60.09
_diffrn_reflns_theta_max 60.09
_diffrn_reflns_theta_min 4.22
_diffrn_standards_decay_% <3
_diffrn_standards_interval_time 120
_diffrn_standards_number 3
_exptl_absorpt_coefficient_mu 0.852
_exptl_absorpt_correction_T_max 0.920
_exptl_absorpt_correction_T_min 0.727
_exptl_absorpt_correction_type 'integration (see below)'
_exptl_absorpt_process_details
;
 The approximate crystal shape was refined using X-SHAPE, (Sto\"e and
 Cie., 1997) and symmetry related data to give a shape bounded by eight
 crystal faces.  This crystal shape was then used to calculate
 absorption corrections using SHELXTL (Sheldrick, 1997).
;
_exptl_crystal_colour Colourless
_exptl_crystal_density_diffrn 1.320
_exptl_crystal_density_method 'not measured'
_exptl_crystal_description Tablet
_exptl_crystal_F_000 2815
_exptl_crystal_size_max 0.40
_exptl_crystal_size_mid 0.40
_exptl_crystal_size_min 0.10
_refine_diff_density_max 0.53
_refine_diff_density_min -0.50
_refine_ls_abs_structure_details 'Flack (1983)'
_refine_ls_abs_structure_Flack 0.9(5)
_refine_ls_extinction_coef 0.00076(12)
_refine_ls_extinction_method SHELX97
_refine_ls_goodness_of_fit_ref 1.043
_refine_ls_hydrogen_treatment mixed
_refine_ls_matrix_type full
_refine_ls_number_parameters 638
_refine_ls_number_reflns 4548
_refine_ls_number_restraints 828
_refine_ls_restrained_S_all 0.988
_refine_ls_R_factor_all 0.093
_refine_ls_R_factor_gt 0.075
_refine_ls_shift/su_max 0.059
_refine_ls_shift/su_mean 0.007
_refine_ls_structure_factor_coef Fsqd
_refine_ls_weighting_details 'calc w = 1/[\s^2^(Fo^2^)+(0.1102P)^2^+12.5558P] where P = (Fo^2^+2Fc^2^)/3'
_refine_ls_weighting_scheme calc
_refine_ls_wR_factor_ref 0.210
_reflns_number_gt 3746
_reflns_number_total 4548
_reflns_threshold_expression I>2\s(I)
_cod_data_source_file bm1227.cif
_cod_data_source_block entand
_cod_depositor_comments
;
The following automatic conversions were performed:
'_symmetry_cell_setting' value 'Trigonal' changed to 'trigonal' according
to '/home/saulius/struct/CIF-dictionaries/cif_core.dic' dictionary named
'cif_core.dic' version 2.4.1 from 2010-06-29.

Automatic conversion script
Id: cif_fix_enum 1527 2010-12-29 10:47:43Z saulius 
;
_cod_original_sg_symbol_H-M 'P 31 21'
_cod_database_code 2007501

loop_
_symmetry_equiv_pos_as_xyz
'x, y, z'
'-y, x-y, z+1/3'
'-x+y, -x, z+2/3'
'y, x, -z'
'x-y, -y, -z+2/3'
'-x, -x+y, -z+1/3'

loop_
_atom_site_label
_atom_site_fract_x
_atom_site_fract_y
_atom_site_fract_z
_atom_site_U_iso_or_equiv
_atom_site_adp_type
_atom_site_calc_flag
_atom_site_refinement_flags
_atom_site_occupancy
_atom_site_disorder_assembly
_atom_site_disorder_group
_atom_site_type_symbol
C1 .5909(6) .5806(6) .03760(10) .0406(13) Uani d U 1 A . C
O1 .5546(4) .4800(4) .02110(6) .0469(11) Uani d U 1 . . O
H1 .4695 .4192 .0221 .070 Uiso calc R 1 . . H
C2 .5182(6) .6703(6) .03577(9) .0368(12) Uani d U 1 . . C
O2 .5266(5) .7172(4) .01466(6) .0464(11) Uani d U 1 . . O
H2 .4717 .6498 .0069 .070 Uiso calc R 1 . . H
C3 .6230(7) .8027(6) .04824(9) .0416(14) Uani d U 1 . . C
H3 .6641 .8847 .0384 .050 Uiso calc R 1 . . H
O3 .5596(4) .8333(4) .06623(6) .0433(10) Uani d U 1 . . O
C42 .6010(8) .9694(8) .07010(10) .0517(16) Uani d U 1 A . C
O42 .6869(6) 1.0657(5) .05985(9) .0719(15) Uani d U 1 . . O
C43 .5250(8) .9830(7) .08906(11) .075(2) Uani d DU 1 . . C
O43' .5303(17) .9102(13) .10737(14) .162(6) Uani d PDU .711(9) A 1 O
H43A .4886 .8239 .1048 .243 Uiso calc PR .711(9) A 1 H
C44' .6065(11) 1.1408(8) .09240(18) .068(3) Uani d PDU .711(9) A 1 C
H44A .7035 1.1701 .0962 .102 Uiso calc PR .711(9) A 1 H
H44B .5633 1.1660 .1039 .102 Uiso calc PR .711(9) A 1 H
H44C .6050 1.1879 .0793 .102 Uiso calc PR .711(9) A 1 H
C45' .3796(11) .9366(16) .0819(3) .118(6) Uani d PDU .711(9) A 1 C
H45A .3255 .8330 .0816 .141 Uiso calc PR .711(9) A 1 H
H45B .3824 .9706 .0672 .141 Uiso calc PR .711(9) A 1 H
C46' .3065(17) .989(3) .0960(4) .177(9) Uiso d PDU .711(9) A 1 C
H46A .2100 .9520 .0911 .266 Uiso calc PR .711(9) A 1 H
H46B .3558 1.0917 .0956 .266 Uiso calc PR .711(9) A 1 H
H46C .3061 .9584 .1107 .266 Uiso calc PR .711(9) A 1 H
O43" .422(3) 1.017(3) .0816(4) .143(10) Uani d PDU .289(9) A 2 O
H43B .3624 .9507 .0741 .215 Uiso calc PR .289(9) A 2 H
C44" .447(3) .8373(15) .0995(4) .096(10) Uani d PDU .289(9) A 2 C
H44D .3951 .8408 .1120 .145 Uiso calc PR .289(9) A 2 H
H44E .5142 .8091 .1040 .145 Uiso calc PR .289(9) A 2 H
H44F .3809 .7692 .0893 .145 Uiso calc PR .289(9) A 2 H
C45" .608(3) 1.087(2) .1070(4) .100(9) Uani d PDU .289(9) A 2 C
H45C .6733 1.1802 .1010 .120 Uiso calc PR .289(9) A 2 H
H45D .5428 1.0970 .1168 .120 Uiso calc PR .289(9) A 2 H
C46" .688(4) 1.030(4) .1189(5) .125(14) Uiso d PDU .289(9) A 2 C
H46D .7466 1.0965 .1298 .188 Uiso calc PR .289(9) A 2 H
H46E .7472 1.0146 .1088 .188 Uiso calc PR .289(9) A 2 H
H46F .6218 .9405 .1256 .188 Uiso calc PR .289(9) A 2 H
C4 .7392(6) .7743(6) .05561(11) .0485(15) Uani d U 1 . . C
C28 .8755(8) .9103(8) .06085(14) .075(2) Uani d U 1 . . C
H28A .8610 .9544 .0734 .113 Uiso calc R 1 . . H
H28B .9025 .9744 .0487 .113 Uiso calc R 1 . . H
H28C .9500 .8888 .0638 .113 Uiso calc R 1 . . H
C29 .7466(7) .6936(7) .03623(11) .0524(16) Uani d U 1 . . C
H29D .8103 .6558 .0384 .063 Uiso calc R 1 . . H
H29E .7704 .7486 .0229 .063 Uiso calc R 1 . . H
C5 .6745(7) .6613(7) .07337(11) .0478(15) Uani d U 1 A . C
H5 .6161 .6845 .0828 .057 Uiso calc R 1 . . H
C6 .7893(8) .6591(8) .08694(13) .083(3) Uani d DU 1 . . C
H6A .7527 .5658 .0935 .124 Uiso calc PR .711(9) A 1 H
H6B .8698 .6773 .0778 .124 Uiso calc PR .711(9) A 1 H
H6C .7444 .5756 .0962 .124 Uiso d PR .289(9) A 2 H
H6D .8530 .6468 .0772 .124 Uiso d PR .289(9) A 2 H
C7' .8360(12) .7689(17) .1039(3) .103(5) Uani d PDU .711(9) A 1 C
O7' .7690(14) .8179(13) .11098(19) .124(5) Uiso d PDU .711(9) A 1 O
O47' .9698(12) .8230(18) .1099(2) .140(6) Uani d PDU .711(9) A 1 O
C47' 1.030(2) .934(2) .1257(3) .197(15) Uani d PDU .711(9) A 1 C
H47A 1.1272 .9598 .1284 .296 Uiso calc PR .711(9) A 1 H
H47B .9760 .9013 .1389 .296 Uiso calc PR .711(9) A 1 H
H47C 1.0264 1.0159 .1204 .296 Uiso calc PR .711(9) A 1 H
C7" .8759(17) .782(4) .1003(7) .089(8) Uani d PDU .289(9) A 2 C
O7" .820(2) .818(2) .1131(3) .066(6) Uiso d PDU .289(9) A 2 O
O47" 1.009(2) .816(3) .0997(4) .078(7) Uani d PDU .289(9) A 2 O
C47" 1.091(4) .922(6) .1154(7) .123(16) Uani d PDU .289(9) A 2 C
H47D 1.1863 .9370 .1158 .185 Uiso calc PR .289(9) A 2 H
H47E 1.0476 .8915 .1294 .185 Uiso calc PR .289(9) A 2 H
H47F 1.0945 1.0100 .1116 .185 Uiso calc PR .289(9) A 2 H
C8 .3096(6) .4528(6) .05326(8) .0346(12) Uani d U 1 . . C
O8 .2999(4) .3561(4) .03669(6) .0416(10) Uani d U 1 . . O
C9 .4157(6) .4422(6) .06863(9) .0354(12) Uani d U 1 A . C
O9 .3636(4) .2916(4) .06681(7) .0455(10) Uani d U 1 . . O
C10 .5738(6) .5210(6) .06088(10) .0432(14) Uani d U 1 . . C
C11 .3923(6) .4725(7) .09150(9) .0387(13) Uani d U 1 . . C
H11 .4140 .5719 .0924 .046 Uiso calc R 1 A . H
O11 .4885(5) .4553(5) .10523(7) .0487(11) Uani d U 1 A . O
C33 .5110(10) .5150(9) .12478(11) .067(2) Uani d U 1 . . C
O33 .4647(6) .5878(6) .13007(8) .0704(15) Uani d U 1 A . O
C34 .5936(12) .4693(11) .13902(14) .099(3) Uani d DU 1 A . C
H34A .6892 .5146 .1325 .149 Uiso calc PR .711(9) A 1 H
H34B .6788 .4755 .1324 .149 Uiso d PR .289(9) A 2 H
C35 .6167(14) .5361(15) .16122(15) .125(4) Uani d U 1 . . C
H35D .5259 .5203 .1668 .150 Uiso calc R 1 A . H
H35E .6507 .4891 .1710 .150 Uiso calc R 1 . . H
C36 .7175(14) .6874(15) .16123(17) .129(4) Uani d U 1 A . C
H36F .7277 .7240 .1757 .194 Uiso calc R 1 . . H
H36G .6836 .7351 .1519 .194 Uiso calc R 1 . . H
H36H .8084 .7038 .1561 .194 Uiso calc R 1 . . H
C37' .5408(18) .3137(12) .1374(3) .109(5) Uiso d PDU .711(9) A 1 C
H37B .5962 .2891 .1468 .164 Uiso calc PR .711(9) A 1 H
H37C .5498 .2900 .1227 .164 Uiso calc PR .711(9) A 1 H
H37D .4423 .2614 .1417 .164 Uiso calc PR .711(9) A 1 H
C37" .475(4) .334(4) .1486(8) .159(18) Uiso d PDU .289(9) A 2 C
H37E .5140 .2926 .1582 .239 Uiso calc PR .289(9) A 2 H
H37F .4235 .2675 .1371 .239 Uiso calc PR .289(9) A 2 H
H37G .4107 .3547 .1564 .239 Uiso calc PR .289(9) A 2 H
C12 .2439(6) .3783(6) .09915(9) .0415(14) Uani d U 1 A . C
H12A .2361 .4044 .1139 .050 Uiso calc R 1 . . H
H12B .2249 .2806 .0994 .050 Uiso calc R 1 . . H
C13 .1324(6) .3846(7) .08564(9) .0396(13) Uani d U 1 . . C
C14 .1555(7) .3645(7) .06231(9) .0455(14) Uani d U 1 A . C
O14 .1336(4) .2226(4) .05992(7) .0490(11) Uani d U 1 . . O
C31 .2587(7) .2406(7) .05111(10) .0475(15) Uani d U 1 A . C
C32 .2392(9) .1100(7) .04040(12) .066(2) Uani d U 1 . . C
H32A .1653 .0794 .0297 .099 Uiso calc R 1 A . H
H32B .2127 .0360 .0510 .099 Uiso calc R 1 . . H
H32C .3270 .1295 .0336 .099 Uiso calc R 1 . . H
C15 .0434(7) .3707(8) .04894(10) .0547(17) Uani d U 1 . . C
H15A .0702 .3775 .0338 .066 Uiso calc R 1 A . H
H15B -.0457 .2816 .0508 .066 Uiso calc R 1 . . H
C16 .0189(7) .4873(9) .05392(10) .0597(19) Uani d U 1 A . C
O16 -.0378(6) .5299(7) .04183(8) .0806(18) Uani d U 1 . . O
O17 .0540(5) .5495(6) .07340(7) .0611(13) Uani d U 1 . . O
C17 .1423(7) .5267(8) .08840(8) .0450(15) Uani d U 1 A . C
H17 .2417 .6010 .0859 .054 Uiso calc R 1 . . H
C18 -.0094(7) .2640(8) .09338(11) .064(2) Uani d U 1 A . C
H18A -.0228 .2786 .1084 .097 Uiso calc R 1 . . H
H18B -.0107 .1750 .0918 .097 Uiso calc R 1 . . H
H18C -.0850 .2617 .0849 .097 Uiso calc R 1 . . H
C19 .6292(7) .4177(8) .06144(12) .0579(19) Uani d U 1 A . C
H19A .6190 .3799 .0758 .087 Uiso calc R 1 . . H
H19B .7282 .4666 .0574 .087 Uiso calc R 1 . . H
H19C .5756 .3410 .0514 .087 Uiso calc R 1 . . H
C20 .0984(8) .5512(8) .11006(10) .0537(17) Uani d U 1 . . C
C21 .1834(9) .6213(9) .12610(10) .067(2) Uani d U 1 A . C
H21 .2825 .6654 .1256 .080 Uiso calc R 1 . . H
O21 .1088(6) .6216(6) .14357(7) .0757(16) Uani d U 1 . . O
C22 -.0412(9) .4988(10) .11810(11) .073(2) Uani d U 1 A . C
H22 -.1262 .4418 .1107 .087 Uiso calc R 1 . . H
C23 -.0281(10) .5452(11) .13776(12) .078(3) Uani d U 1 A . C
H23 -.1045 .5276 .1467 .093 Uiso calc R 1 . . H
C30 .3633(6) .5993(6) .04431(8) .0357(12) Uani d U 1 . . C
H30 .3584 .6598 .0557 .043 Uiso calc R 1 . . H
O30 .2720(4) .5883(4) .02735(6) .0439(10) Uani d U 1 B . O
O38 .3271(6) .8108(5) .03395(7) .0610(13) Uani d U 1 B . O
C38 .2713(8) .7101(8) .02275(10) .0509(16) Uani d DU 1 . . C
C39' .167(2) .6765(19) .0046(2) .062(5) Uani d PDU .450(15) B 1 C
H39A .0772 .5874 .0070 .074 Uiso calc PR .450(15) B 1 H
C40' .241(2) .673(2) -.0156(2) .074(6) Uani d PDU .450(15) B 1 C
H40A .2598 .5951 -.0148 .111 Uiso calc PR .450(15) B 1 H
H40B .3297 .7612 -.0170 .111 Uiso calc PR .450(15) B 1 H
H40C .1816 .6603 -.0279 .111 Uiso calc PR .450(15) B 1 H
C39" .2249(18) .7167(15) -.0002(2) .058(4) Uani d PDU .550(15) B 2 C
H39B .3084 .7664 -.0097 .070 Uiso calc PR .550(15) B 2 H
C40" .1285(16) .5697(14) -.0084(2) .061(4) Uani d PDU .550(15) B 2 C
H40D .0995 .5743 -.0229 .091 Uiso calc PR .550(15) B 2 H
H40E .0457 .5232 .0008 .091 Uiso calc PR .550(15) B 2 H
H40F .1779 .5166 -.0082 .091 Uiso calc PR .550(15) B 2 H
C41 .1458(10) .8010(9) .00134(13) .084(3) Uani d DU 1 . . C
H41A .0992 .8120 .0139 .126 Uiso calc PR .450(15) B 1 H
H41B .0875 .7853 -.0113 .126 Uiso calc PR .450(15) B 1 H
H41C .2367 .8859 -.0006 .126 Uiso calc PR .450(15) B 1 H
H41D .1154 .8105 -.0129 .126 Uiso d PR .550(15) B 2 H
H41E .2049 .8940 .0075 .126 Uiso d PR .550(15) B 2 H
H41F .0636 .7473 .0104 .126 Uiso d PR .550(15) B 2 H
C1S -.176(3) .172(4) .1586(7) .151(15) Uiso d PDU .355(5) A -1 C
H1S1 -.1627 .2344 .1467 .227 Uiso calc PR .355(5) A -1 H
H1S2 -.2008 .2057 .1714 .227 Uiso calc PR .355(5) A -1 H
H1S3 -.2510 .0772 .1553 .227 Uiso calc PR .355(5) A -1 H
C2S -.044(2) .170(3) .1625(5) .140(14) Uiso d PDU .355(5) A -1 C
O2S -.038(4) .095(4) .1755(6) .29(2) Uiso d PDU .355(5) A -1 O
O3S .075(3) .287(3) .1580(5) .194(13) Uiso d PDU .355(5) A -1 O
C4S .206(3) .292(4) .1634(7) .176(17) Uiso d PDU .355(5) A -1 C
H4S1 .2850 .3888 .1620 .211 Uiso calc PR .355(5) A -1 H
H4S2 .2220 .2306 .1538 .211 Uiso calc PR .355(5) A -1 H
C5S .192(7) .242(9) .1862(8) .33(4) Uiso d PDU .355(5) A -1 C
H5S1 .2811 .2509 .1909 .501 Uiso calc PR .355(5) A -1 H
H5S2 .1180 .1442 .1872 .501 Uiso calc PR .355(5) A -1 H
H5S3 .1692 .2996 .1954 .501 Uiso calc PR .355(5) A -1 H

loop_
_atom_site_aniso_label
_atom_site_aniso_U_11
_atom_site_aniso_U_22
_atom_site_aniso_U_33
_atom_site_aniso_U_12
_atom_site_aniso_U_13
_atom_site_aniso_U_23
C1 .025(3) .030(3) .056(3) .006(2) .010(3) -.001(2)
O1 .042(2) .039(2) .054(2) .017(2) .019(2) -.005(2)
C2 .035(3) .029(3) .038(3) .009(3) .007(2) .000(2)
O2 .059(3) .034(2) .038(2) .017(2) .010(2) -.0011(18)
C3 .047(3) .028(3) .038(3) .009(3) .010(3) .001(2)
O3 .051(3) .037(2) .038(2) .019(2) -.0034(19) -.0079(18)
C42 .066(4) .047(4) .046(3) .031(4) -.018(3) -.016(3)
O42 .084(4) .041(3) .084(4) .027(3) -.009(3) -.006(3)
C43 .105(6) .080(5) .063(4) .063(5) -.010(4) -.020(4)
O43' .300(19) .208(12) .064(6) .191(14) .036(8) .043(8)
C44' .087(8) .061(6) .071(7) .048(6) .000(6) -.028(5)
C45' .077(7) .151(15) .101(11) .039(9) .007(7) -.036(11)
O43" .17(2) .25(3) .103(18) .18(2) .009(14) -.021(19)
C44" .10(3) .069(11) .09(2) .020(13) .031(15) -.035(9)
C45" .15(2) .066(14) .079(15) .052(14) .001(13) -.038(13)
C4 .033(3) .029(3) .065(4) .002(3) .001(3) -.004(3)
C28 .042(4) .051(4) .096(6) -.004(4) .001(4) -.002(4)
C29 .032(3) .046(4) .068(4) .011(3) .016(3) .006(3)
C5 .037(3) .043(3) .054(3) .013(3) -.004(3) .005(3)
C6 .044(4) .073(5) .111(6) .014(4) -.029(4) .016(4)
C7' .058(8) .082(9) .105(10) -.015(9) -.066(8) .015(7)
O47' .078(9) .128(9) .137(12) -.007(8) -.052(8) .010(9)
C47' .14(2) .126(15) .16(2) -.063(16) -.105(16) .005(12)
C7" .027(10) .090(14) .119(16) .007(12) -.028(11) .010(12)
O47" .032(9) .083(12) .114(19) .025(9) -.023(11) .005(14)
C47" .048(19) .14(3) .14(3) .01(2) -.05(2) -.02(2)
C8 .033(3) .035(3) .031(3) .013(2) .005(2) -.008(2)
O8 .040(2) .034(2) .042(2) .012(2) .0073(18) -.0123(17)
C9 .033(3) .027(3) .043(3) .013(2) .008(2) .003(2)
O9 .042(2) .027(2) .059(2) .0097(19) .006(2) -.0035(19)
C10 .034(3) .038(3) .053(3) .014(3) .008(3) .004(3)
C11 .043(3) .041(3) .038(3) .026(3) .000(2) .002(3)
O11 .047(3) .054(3) .051(2) .030(2) -.006(2) .000(2)
C33 .092(6) .077(6) .047(4) .052(5) -.025(4) -.011(4)
O33 .082(4) .088(4) .058(3) .055(3) -.020(3) -.022(3)
C34 .119(8) .121(8) .077(5) .074(6) -.048(5) -.008(5)
C35 .165(11) .172(10) .075(6) .111(9) -.064(7) -.019(7)
C36 .139(11) .178(10) .093(7) .097(9) -.053(7) -.041(8)
C12 .042(3) .037(3) .044(3) .019(3) .008(3) .002(3)
C13 .032(3) .045(3) .038(3) .016(3) .008(2) -.007(3)
C14 .038(3) .044(3) .043(3) .012(3) .008(3) -.011(3)
O14 .035(2) .034(2) .057(3) .0018(19) .012(2) -.013(2)
C31 .040(4) .034(3) .057(4) .011(3) .014(3) -.006(3)
C32 .078(6) .028(3) .077(5) .014(4) .025(4) -.008(3)
C15 .027(3) .077(5) .046(3) .015(3) .001(3) -.018(3)
C16 .045(4) .102(6) .038(3) .042(4) .001(3) -.010(4)
O16 .070(3) .154(6) .051(3) .080(4) -.009(3) -.009(3)
O17 .070(3) .101(4) .041(2) .064(3) .003(2) -.001(2)
C17 .049(4) .068(4) .031(3) .039(3) .001(3) -.002(3)
C18 .042(4) .072(5) .054(4) .010(4) .015(3) -.004(4)
C19 .043(4) .053(4) .083(5) .028(4) .019(4) .017(4)
C20 .061(4) .069(5) .041(3) .040(4) .010(3) -.007(3)
C21 .068(4) .093(6) .040(3) .040(4) .012(3) -.013(4)
O21 .087(4) .101(4) .048(3) .053(4) .008(3) -.021(3)
C22 .067(4) .124(7) .047(4) .063(5) .006(3) -.016(4)
C23 .075(5) .133(8) .048(4) .069(6) .011(4) -.008(4)
C30 .038(3) .039(3) .032(3) .021(3) .000(2) -.005(2)
O30 .050(3) .047(2) .041(2) .030(2) -.013(2) -.0130(19)
O38 .084(4) .055(3) .055(3) .043(3) -.014(3) -.016(2)
C38 .067(5) .056(4) .041(3) .039(4) -.012(3) -.007(3)
C39' .092(13) .056(10) .042(8) .042(9) -.022(7) .004(7)
C40' .108(16) .096(16) .044(7) .070(13) -.024(9) -.016(9)
C39" .087(11) .052(8) .043(7) .041(8) -.021(8) -.010(6)
C40" .079(11) .058(8) .052(8) .039(8) -.030(7) -.010(6)
C41 .117(7) .085(6) .082(5) .075(6) -.043(5) -.020(5)

loop_
_atom_type_symbol
_atom_type_description
_atom_type_scat_dispersion_real
_atom_type_scat_dispersion_imag
_atom_type_scat_source
C C 0.0181 0.0091 'International Tables Vol C Tables 4.2.6.8 and 6.1.1.4'
H H 0.0000 0.0000 'International Tables Vol C Tables 4.2.6.8 and 6.1.1.4'
O O 0.0492 0.0322 'International Tables Vol C Tables 4.2.6.8 and 6.1.1.4'

loop_
_geom_angle_atom_site_label_1
_geom_angle_atom_site_label_2
_geom_angle_atom_site_label_3
_geom_angle
O1 C1 C29 110.9(5)
O1 C1 C2 114.1(5)
C29 C1 C2 101.6(5)
O1 C1 C10 115.0(5)
C29 C1 C10 104.0(5)
C2 C1 C10 109.9(5)
O2 C2 C3 104.4(4)
O2 C2 C1 110.0(4)
C3 C2 C1 100.6(5)
O2 C2 C30 111.0(5)
C3 C2 C30 114.1(4)
C1 C2 C30 115.7(4)
O3 C3 C4 111.1(5)
O3 C3 C2 113.2(5)
C4 C3 C2 105.4(5)
C42 O3 C3 117.5(5)
O42 C42 O3 124.4(6)
O42 C42 C43 124.7(7)
O3 C42 C43 110.9(6)
O43' C43 O43" 132.0(16)
O43' C43 C45' 113.1(7)
O43" C43 C45' 30.2(13)
O43' C43 C42 113.7(7)
O43" C43 C42 108.6(12)
C45' C43 C42 106.4(8)
O43' C43 C44' 111.5(6)
O43" C43 C44' 80.9(12)
C45' C43 C44' 110.7(6)
C42 C43 C44' 100.6(6)
O43' C43 C45" 69.7(9)
O43" C43 C45" 107.2(8)
C45' C43 C45" 127.8(13)
C42 C43 C45" 120.1(13)
C44' C43 C45" 41.9(9)
O43' C43 C44" 39.2(11)
O43" C43 C44" 107.7(9)
C45' C43 C44" 79.9(15)
C42 C43 C44" 106.4(13)
C44' C43 C44" 146.8(10)
C45" C43 C44" 106.2(8)
C43 C45' C46' 112.5(8)
C46" C45" C43 107.4(9)
C29 C4 C3 99.8(5)
C29 C4 C28 115.2(6)
C3 C4 C28 112.0(6)
C29 C4 C5 103.9(5)
C3 C4 C5 106.6(5)
C28 C4 C5 117.4(6)
C4 C29 C1 93.7(5)
C6 C5 C4 111.1(6)
C6 C5 C10 116.0(6)
C4 C5 C10 104.1(5)
C7" C6 C7' 17.3(13)
C7" C6 C5 118(2)
C7' C6 C5 109.6(8)
O7' C7' O47' 119.1(11)
O7' C7' C6 126.1(9)
O47' C7' C6 114.5(10)
C7' O47' C47' 120.1(13)
O7" C7" O47" 127.8(18)
O7" C7" C6 119.0(12)
O47" C7" C6 110.9(18)
C7" O47" C47" 111(2)
O8 C8 C30 111.1(4)
O8 C8 C9 99.9(4)
C30 C8 C9 113.4(5)
O8 C8 C14 98.2(4)
C30 C8 C14 120.9(5)
C9 C8 C14 110.2(5)
C31 O8 C8 94.2(4)
O9 C9 C11 108.0(4)
O9 C9 C8 98.7(4)
C11 C9 C8 110.5(5)
O9 C9 C10 107.3(4)
C11 C9 C10 115.4(5)
C8 C9 C10 115.3(5)
C31 O9 C9 106.6(4)
C19 C10 C1 108.7(5)
C19 C10 C9 108.8(5)
C1 C10 C9 112.5(5)
C19 C10 C5 111.5(5)
C1 C10 C5 99.9(5)
C9 C10 C5 115.0(5)
O11 C11 C12 109.3(5)
O11 C11 C9 108.4(5)
C12 C11 C9 113.1(5)
C33 O11 C11 116.3(5)
O33 C33 O11 122.8(7)
O33 C33 C34 125.7(7)
O11 C33 C34 111.4(7)
C37' C34 C33 112.2(9)
C37' C34 C37" 43(2)
C33 C34 C37" 101(2)
C37' C34 C35 118.8(10)
C33 C34 C35 110.8(8)
C37" C34 C35 88(2)
C36 C35 C34 113.2(11)
C11 C12 C13 114.3(5)
C14 C13 C12 109.4(5)
C14 C13 C17 109.1(5)
C12 C13 C17 109.8(5)
C14 C13 C18 110.5(5)
C12 C13 C18 106.2(5)
C17 C13 C18 111.8(5)
O14 C14 C13 107.7(5)
O14 C14 C15 106.6(5)
C13 C14 C15 109.0(5)
O14 C14 C8 99.9(5)
C13 C14 C8 117.6(5)
C15 C14 C8 114.8(5)
C31 O14 C14 105.3(5)
O14 C31 O9 109.5(5)
O14 C31 O8 103.1(5)
O9 C31 O8 104.8(5)
O14 C31 C32 112.4(6)
O9 C31 C32 113.0(6)
O8 C31 C32 113.3(5)
C16 C15 C14 115.4(6)
O16 C16 O17 116.0(7)
O16 C16 C15 123.9(6)
O17 C16 C15 120.1(6)
C16 O17 C17 122.5(5)
O17 C17 C20 104.4(5)
O17 C17 C13 113.0(5)
C20 C17 C13 114.9(5)
C21 C20 C22 105.6(6)
C21 C20 C17 126.2(7)
C22 C20 C17 128.1(6)
C20 C21 O21 111.0(7)
C23 O21 C21 105.4(6)
C23 C22 C20 106.6(8)
C22 C23 O21 111.4(7)
O30 C30 C8 107.5(5)
O30 C30 C2 109.3(4)
C8 C30 C2 113.7(5)
C38 O30 C30 114.9(5)
O38 C38 O30 122.1(5)
O38 C38 C39' 130.0(8)
O30 C38 C39' 106.9(8)
O38 C38 C39" 122.5(7)
O30 C38 C39" 113.9(7)
C39' C38 C39" 24.0(9)
C40' C39' C41 103.9(13)
C40' C39' C38 106.3(13)
C41 C39' C38 108.6(11)
C40" C39" C38 109.7(11)
C40" C39" C41 110.8(11)
C38 C39" C41 105.4(9)
C39' C41 C39" 23.9(9)
O2S C2S O3S 116.4(17)
O2S C2S C1S 121.5(18)
O3S C2S C1S 117.0(11)
C2S O3S C4S 118.0(12)
O3S C4S C5S 106.9(10)

loop_
_geom_bond_atom_site_label_1
_geom_bond_atom_site_label_2
_geom_bond_site_symmetry_2
_geom_bond_distance
_geom_bond_publ_flag
C1 O1 . 1.423(7) ?
C1 C29 . 1.540(8) ?
C1 C2 . 1.558(8) ?
C1 C10 . 1.577(9) ?
C2 O2 . 1.411(7) ?
C2 C3 . 1.549(8) ?
C2 C30 . 1.576(8) ?
C3 O3 . 1.456(7) ?
C3 C4 . 1.535(9) ?
O3 C42 . 1.355(8) ?
C42 O42 . 1.199(9) ?
C42 C43 . 1.508(10) ?
C43 O43' . 1.421(7) ?
C43 O43" . 1.443(9) ?
C43 C45' . 1.490(8) ?
C43 C44' . 1.523(7) ?
C43 C45" . 1.541(9) ?
C43 C44" . 1.542(9) ?
C45' C46' . 1.499(10) ?
C45" C46" . 1.518(10) ?
C4 C29 . 1.535(9) ?
C4 C28 . 1.539(9) ?
C4 C5 . 1.556(9) ?
C5 C6 . 1.537(10) ?
C5 C10 . 1.590(9) ?
C6 C7" . 1.474(10) ?
C6 C7' . 1.500(8) ?
C7' O7' . 1.197(9) ?
C7' O47' . 1.340(8) ?
O47' C47' . 1.456(9) ?
C7" O7" . 1.189(9) ?
C7" O47" . 1.327(9) ?
O47" C47" . 1.452(10) ?
C8 O8 . 1.457(6) ?
C8 C30 . 1.524(8) ?
C8 C9 . 1.567(8) ?
C8 C14 . 1.584(8) ?
O8 C31 . 1.440(8) ?
C9 O9 . 1.466(7) ?
C9 C11 . 1.527(8) ?
C9 C10 . 1.587(8) ?
O9 C31 . 1.407(8) ?
C10 C19 . 1.539(9) ?
C11 O11 . 1.453(7) ?
C11 C12 . 1.513(8) ?
O11 C33 . 1.358(8) ?
C33 O33 . 1.194(9) ?
C33 C34 . 1.532(11) ?
C34 C37' . 1.516(9) ?
C34 C37" . 1.534(10) ?
C34 C35 . 1.539(13) ?
C35 C36 . 1.472(17) ?
C12 C13 . 1.525(8) ?
C13 C14 . 1.524(8) ?
C13 C17 . 1.527(9) ?
C13 C18 . 1.541(9) ?
C14 O14 . 1.468(8) ?
C14 C15 . 1.525(10) ?
O14 C31 . 1.406(8) ?
C31 C32 . 1.506(9) ?
C15 C16 . 1.475(11) ?
C16 O16 . 1.218(8) ?
C16 O17 . 1.362(8) ?
O17 C17 . 1.466(7) ?
C17 C20 . 1.514(8) ?
C20 C21 . 1.330(10) ?
C20 C22 . 1.440(10) ?
C21 O21 . 1.373(8) ?
O21 C23 . 1.362(10) ?
C22 C23 . 1.318(10) ?
C30 O30 . 1.430(7) ?
O30 C38 . 1.379(8) ?
O38 C38 . 1.194(8) ?
C38 C39' . 1.529(15) ?
C38 C39" . 1.547(14) ?
C39' C40' . 1.517(17) ?
C39' C41 . 1.519(15) ?
C39" C40" . 1.516(15) ?
C39" C41 . 1.565(14) ?
C1S C2S . 1.482(10) ?
C2S O2S . 1.194(10) ?
C2S O3S . 1.331(9) ?
O3S C4S . 1.453(10) ?
C4S C5S . 1.520(10) ?

loop_
_geom_torsion_atom_site_label_1
_geom_torsion_atom_site_label_2
_geom_torsion_atom_site_label_3
_geom_torsion_atom_site_label_4
_geom_torsion
O1 C1 C2 O2 -45.8(6)
C29 C1 C2 O2 73.6(6)
C10 C1 C2 O2 -176.7(5)
O1 C1 C2 C3 -155.5(4)
C29 C1 C2 C3 -36.2(5)
C10 C1 C2 C3 73.5(5)
O1 C1 C2 C30 81.0(6)
C29 C1 C2 C30 -159.6(5)
C10 C1 C2 C30 -49.9(6)
O2 C2 C3 O3 124.1(5)
C1 C2 C3 O3 -121.9(5)
C30 C2 C3 O3 2.7(7)
O2 C2 C3 C4 -114.3(5)
C1 C2 C3 C4 -0.3(5)
C30 C2 C3 C4 124.3(5)
C4 C3 O3 C42 100.6(6)
C2 C3 O3 C42 -141.0(5)
C3 O3 C42 O42 -0.8(9)
C3 O3 C42 C43 179.6(5)
O42 C42 C43 O43' -128.7(9)
O3 C42 C43 O43' 51.0(9)
O42 C42 C43 O43" 74.5(15)
O3 C42 C43 O43" -105.8(13)
O42 C42 C43 C45' 106.2(10)
O3 C42 C43 C45' -74.1(9)
O42 C42 C43 C44' -9.3(9)
O3 C42 C43 C44' 170.4(6)
O42 C42 C43 C45" -49.3(13)
O3 C42 C43 C45" 130.4(11)
O42 C42 C43 C44" -169.8(14)
O3 C42 C43 C44" 9.9(14)
O43' C43 C45' C46' 74.3(16)
O43" C43 C45' C46' -61(3)
C42 C43 C45' C46' -160.1(15)
C44' C43 C45' C46' -51.7(17)
C45" C43 C45' C46' -7(2)
C44" C43 C45' C46' 95.6(17)
O43' C43 C45" C46" 36(2)
O43" C43 C45" C46" 165(3)
C45' C43 C45" C46" 140(2)
C42 C43 C45" C46" -71(3)
C44' C43 C45" C46" -141(3)
C44" C43 C45" C46" 50(3)
O3 C3 C4 C29 159.5(5)
C2 C3 C4 C29 36.5(5)
O3 C3 C4 C28 -78.1(7)
C2 C3 C4 C28 159.0(6)
O3 C3 C4 C5 51.6(6)
C2 C3 C4 C5 -71.3(6)
C3 C4 C29 C1 -57.0(5)
C28 C4 C29 C1 -177.1(6)
C5 C4 C29 C1 53.0(6)
O1 C1 C29 C4 179.7(5)
C2 C1 C29 C4 58.1(6)
C10 C1 C29 C4 -56.1(6)
C29 C4 C5 C6 93.9(6)
C3 C4 C5 C6 -161.2(6)
C28 C4 C5 C6 -34.7(9)
C29 C4 C5 C10 -31.7(6)
C3 C4 C5 C10 73.3(6)
C28 C4 C5 C10 -160.2(6)
C4 C5 C6 C7" 67(2)
C10 C5 C6 C7" -174.2(19)
C4 C5 C6 C7' 84.0(11)
C10 C5 C6 C7' -157.4(10)
C7" C6 C7' O7' 144(12)
C5 C6 C7' O7' 24(2)
C7" C6 C7' O47' -29(9)
C5 C6 C7' O47' -150.0(14)
O7' C7' O47' C47' 4(3)
C6 C7' O47' C47' 177.8(17)
C7' C6 C7" O7" -9(5)
C5 C6 C7" O7" 57(6)
C7' C6 C7" O47" 155(13)
C5 C6 C7" O47" -139(3)
O7" C7" O47" C47" -8(8)
C6 C7" O47" C47" -171(4)
C30 C8 O8 C31 176.0(5)
C9 C8 O8 C31 56.0(5)
C14 C8 O8 C31 -56.3(5)
O8 C8 C9 O9 -39.1(5)
C30 C8 C9 O9 -157.4(4)
C14 C8 C9 O9 63.6(5)
O8 C8 C9 C11 -152.1(4)
C30 C8 C9 C11 89.6(5)
C14 C8 C9 C11 -49.4(6)
O8 C8 C9 C10 74.8(5)
C30 C8 C9 C10 -43.5(6)
C14 C8 C9 C10 177.5(4)
C11 C9 O9 C31 120.6(5)
C8 C9 O9 C31 5.6(5)
C10 C9 O9 C31 -114.4(5)
O1 C1 C10 C19 42.2(7)
C29 C1 C10 C19 -79.2(6)
C2 C1 C10 C19 172.6(5)
O1 C1 C10 C9 -78.4(6)
C29 C1 C10 C9 160.2(5)
C2 C1 C10 C9 52.1(6)
O1 C1 C10 C5 159.1(5)
C29 C1 C10 C5 37.7(6)
C2 C1 C10 C5 -70.4(5)
O9 C9 C10 C19 -18.5(7)
C11 C9 C10 C19 101.9(6)
C8 C9 C10 C19 -127.3(5)
O9 C9 C10 C1 102.0(5)
C11 C9 C10 C1 -137.6(5)
C8 C9 C10 C1 -6.8(7)
O9 C9 C10 C5 -144.4(5)
C11 C9 C10 C5 -24.1(7)
C8 C9 C10 C5 106.7(6)
C6 C5 C10 C19 -11.1(8)
C4 C5 C10 C19 111.3(6)
C6 C5 C10 C1 -125.8(6)
C4 C5 C10 C1 -3.5(6)
C6 C5 C10 C9 113.5(7)
C4 C5 C10 C9 -124.2(6)
O9 C9 C11 O11 70.5(6)
C8 C9 C11 O11 177.4(4)
C10 C9 C11 O11 -49.5(6)
O9 C9 C11 C12 -50.9(6)
C8 C9 C11 C12 56.0(6)
C10 C9 C11 C12 -170.9(5)
C12 C11 O11 C33 -74.3(7)
C9 C11 O11 C33 161.9(6)
C11 O11 C33 O33 -6.1(11)
C11 O11 C33 C34 170.4(7)
O33 C33 C34 C37' 132.6(12)
O11 C33 C34 C37' -43.8(13)
O33 C33 C34 C37" 89(2)
O11 C33 C34 C37" -87(3)
O33 C33 C34 C35 -2.9(15)
O11 C33 C34 C35 -179.2(9)
C37' C34 C35 C36 156.6(12)
C33 C34 C35 C36 -71.3(13)
C37" C34 C35 C36 -172(2)
O11 C11 C12 C13 -178.7(5)
C9 C11 C12 C13 -57.8(7)
C11 C12 C13 C14 50.7(7)
C11 C12 C13 C17 -69.0(6)
C11 C12 C13 C18 169.9(5)
C12 C13 C14 O14 64.5(6)
C17 C13 C14 O14 -175.3(5)
C18 C13 C14 O14 -52.0(7)
C12 C13 C14 C15 179.9(5)
C17 C13 C14 C15 -60.0(7)
C18 C13 C14 C15 63.3(7)
C12 C13 C14 C8 -47.2(7)
C17 C13 C14 C8 72.9(7)
C18 C13 C14 C8 -163.7(6)
O8 C8 C14 O14 35.6(5)
C30 C8 C14 O14 156.4(5)
C9 C8 C14 O14 -68.1(5)
O8 C8 C14 C13 151.7(5)
C30 C8 C14 C13 -87.6(7)
C9 C8 C14 C13 48.0(7)
O8 C8 C14 C15 -78.0(6)
C30 C8 C14 C15 42.7(7)
C9 C8 C14 C15 178.2(5)
C13 C14 O14 C31 -123.1(5)
C15 C14 O14 C31 120.0(5)
C8 C14 O14 C31 0.2(6)
C14 O14 C31 O9 74.0(6)
C14 O14 C31 O8 -37.1(6)
C14 O14 C31 C32 -159.5(6)
C9 O9 C31 O14 -79.4(5)
C9 O9 C31 O8 30.5(5)
C9 O9 C31 C32 154.4(5)
C8 O8 C31 O14 59.9(5)
C8 O8 C31 O9 -54.6(5)
C8 O8 C31 C32 -178.3(6)
O14 C14 C15 C16 162.5(5)
C13 C14 C15 C16 46.5(8)
C8 C14 C15 C16 -87.8(7)
C14 C15 C16 O16 160.5(7)
C14 C15 C16 O17 -22.9(9)
O16 C16 O17 C17 -169.9(6)
C15 C16 O17 C17 13.2(10)
C16 O17 C17 C20 -153.3(6)
C16 O17 C17 C13 -27.7(8)
C14 C13 C17 O17 50.9(7)
C12 C13 C17 O17 170.7(4)
C18 C13 C17 O17 -71.7(7)
C14 C13 C17 C20 170.6(5)
C12 C13 C17 C20 -69.6(7)
C18 C13 C17 C20 48.0(8)
O17 C17 C20 C21 -137.6(8)
C13 C17 C20 C21 98.1(9)
O17 C17 C20 C22 46.1(10)
C13 C17 C20 C22 -78.3(9)
C22 C20 C21 O21 -2.0(9)
C17 C20 C21 O21 -179.0(7)
C20 C21 O21 C23 1.2(9)
C21 C20 C22 C23 2.0(10)
C17 C20 C22 C23 179.0(8)
C20 C22 C23 O21 -1.4(11)
C21 O21 C23 C22 0.2(10)
O8 C8 C30 O30 56.2(6)
C9 C8 C30 O30 167.7(4)
C14 C8 C30 O30 -58.0(6)
O8 C8 C30 C2 -65.0(6)
C9 C8 C30 C2 46.5(6)
C14 C8 C30 C2 -179.2(5)
O2 C2 C30 O30 6.5(6)
C3 C2 C30 O30 124.2(5)
C1 C2 C30 O30 -119.7(5)
O2 C2 C30 C8 126.7(5)
C3 C2 C30 C8 -115.6(5)
C1 C2 C30 C8 0.5(7)
C8 C30 O30 C38 156.9(5)
C2 C30 O30 C38 -79.1(6)
C30 O30 C38 O38 -10.1(10)
C30 O30 C38 C39' -179.4(9)
C30 O30 C38 C39" 156.1(8)
O38 C38 C39' C40' 114.2(14)
O30 C38 C39' C40' -77.6(14)
C39" C38 C39' C40' 33.4(18)
O38 C38 C39' C41 2.9(19)
O30 C38 C39' C41 171.1(10)
C39" C38 C39' C41 -78(2)
O38 C38 C39" C40" -166.7(10)
O30 C38 C39" C40" 27.2(15)
C39' C38 C39" C40" -50.5(19)
O38 C38 C39" C41 -47.4(14)
O30 C38 C39" C41 146.6(8)
C39' C38 C39" C41 69(2)
C40' C39' C41 C39" -36.8(17)
C38 C39' C41 C39" 76(2)
C40" C39" C41 C39' 48.0(19)
C38 C39" C41 C39' -71(2)
O2S C2S O3S C4S 20(6)
C1S C2S O3S C4S 175(3)
C2S O3S C4S C5S -49(6)
